data_4511729
loop_
_publ_author_name
'Vologzhanina, Anna V.'
'Golovanov, Alexandr A.'
'Gusev, Dmitry M.'
'Odin, Ivan S.'
'Apreyan, Ruben A.'
'Suponitsky, Kyrill Yu.'

_publ_section_title
;
 Intermolecular Interactions and Second-Harmonic Generation Properties of
 (E)-1,5-Diarylpentenyn-1-ones
;
_journal_issue 9
_journal_name_full 'Crystal Growth &amp; Design'
_journal_page_first 4402
_journal_paper_doi 10.1021/cg500512e
_journal_volume 14
_journal_year 2014
_chemical_formula_moiety 'C17 H12 O'
_chemical_formula_sum 'C17 H12 O'
_chemical_formula_weight 232.27
_chemical_name_systematic
; 
(E)-1,5-Diphenyl)-pent-4-en-2-yn-1-one  
;
_space_group_IT_number 61
_symmetry_cell_setting orthorhombic
_symmetry_space_group_name_Hall '-P 2ac 2ab'
_symmetry_space_group_name_H-M 'P b c a'
_atom_sites_solution_hydrogens geom
_atom_sites_solution_primary direct
_atom_sites_solution_secondary difmap
_audit_creation_method SHELXL-97
_cell_angle_alpha 90.00
_cell_angle_beta 90.00
_cell_angle_gamma 90.00
_cell_formula_units_Z 8
_cell_length_a 15.1861(19)
_cell_length_b 10.2844(12)
_cell_length_c 16.0453(19)
_cell_measurement_reflns_used 4209
_cell_measurement_temperature 140(2)
_cell_measurement_theta_max 29.07
_cell_measurement_theta_min 2.54
_cell_volume 2506.0(5)
_computing_cell_refinement 'Bruker SAINT'
_computing_data_collection 'Bruker APEX2'
_computing_data_reduction 'Bruker SAINT'
_computing_molecular_graphics 'Bruker SHELXTL'
_computing_publication_material 'Bruker SHELXTL'
_computing_structure_refinement 'SHELXL-97 (Sheldrick, 2008)'
_computing_structure_solution 'SHELXS-97 (Sheldrick, 2008)'
_diffrn_ambient_temperature 140(2)
_diffrn_measured_fraction_theta_full 0.999
_diffrn_measured_fraction_theta_max 0.999
_diffrn_measurement_device_type 'Bruker APEX-II CCD'
_diffrn_measurement_method '\w scans'
_diffrn_radiation_monochromator graphite
_diffrn_radiation_source 'fine-focus sealed tube'
_diffrn_radiation_type MoK\a
_diffrn_radiation_wavelength 0.71073
_diffrn_reflns_av_R_equivalents 0.0503
_diffrn_reflns_av_sigmaI/netI 0.0392
_diffrn_reflns_limit_h_max 19
_diffrn_reflns_limit_h_min -19
_diffrn_reflns_limit_k_max 13
_diffrn_reflns_limit_k_min -10
_diffrn_reflns_limit_l_max 19
_diffrn_reflns_limit_l_min -20
_diffrn_reflns_number 15639
_diffrn_reflns_theta_full 27.00
_diffrn_reflns_theta_max 27.00
_diffrn_reflns_theta_min 2.54
_exptl_absorpt_coefficient_mu 0.075
_exptl_absorpt_correction_T_max 0.9933
_exptl_absorpt_correction_T_min 0.9605
_exptl_absorpt_correction_type multi-scan
_exptl_absorpt_process_details 'SADABS (Sheldrick, 1998)'
_exptl_crystal_colour colourless
_exptl_crystal_density_diffrn 1.231
_exptl_crystal_density_method 'not measured'
_exptl_crystal_description needle
_exptl_crystal_F_000 976
_exptl_crystal_size_max 0.54
_exptl_crystal_size_mid 0.09
_exptl_crystal_size_min 0.09
_refine_diff_density_max 0.178
_refine_diff_density_min -0.168
_refine_diff_density_rms 0.034
_refine_ls_extinction_method none
_refine_ls_goodness_of_fit_ref 1.014
_refine_ls_hydrogen_treatment constr
_refine_ls_matrix_type full
_refine_ls_number_parameters 163
_refine_ls_number_reflns 2734
_refine_ls_number_restraints 0
_refine_ls_restrained_S_all 1.014
_refine_ls_R_factor_all 0.0645
_refine_ls_R_factor_gt 0.0423
_refine_ls_shift/su_max 0.000
_refine_ls_shift/su_mean 0.000
_refine_ls_structure_factor_coef Fsqd
_refine_ls_weighting_details 'calc w=1/[\s^2^(Fo^2^)+(0.0100P)^2^+1.4000P] where P=(Fo^2^+2Fc^2^)/3'
_refine_ls_weighting_scheme calc
_refine_ls_wR_factor_gt 0.0844
_refine_ls_wR_factor_ref 0.0998
_reflns_number_gt 2033
_reflns_number_total 2734
_reflns_threshold_expression >2sigma(I)
_cod_data_source_file cg500512e_si_001.cif
_cod_data_source_block 3a
_cod_depositor_comments
;
The following automatic conversions were performed:

'_symmetry_cell_setting' value 'Orthorhombic' changed to
'orthorhombic' according to
/usr/data/users/saulius/crontab/automatic-downloads/rss-feeds/ACS/lib/dictionaries/cif_core.dic
dictionary named 'cif_core.dic' version 2.4.2 from 2011-04-26.

Automatic conversion script
Id: cif_fix_values 2281 2013-09-26 08:29:07Z andrius 

 Adding full bibliography for 4511725--4511729.cif.
;
_cod_original_sg_symbol_H-M Pbca
_cod_database_code 4511729

loop_
_symmetry_equiv_pos_as_xyz
'x, y, z'
'-x+1/2, -y, z+1/2'
'-x, y+1/2, -z+1/2'
'x+1/2, -y+1/2, -z'
'-x, -y, -z'
'x-1/2, y, -z-1/2'
'x, -y-1/2, z-1/2'
'-x-1/2, y-1/2, z'

loop_
_atom_site_label
_atom_site_type_symbol
_atom_site_fract_x
_atom_site_fract_y
_atom_site_fract_z
_atom_site_U_iso_or_equiv
_atom_site_adp_type
_atom_site_occupancy
_atom_site_symmetry_multiplicity
_atom_site_calc_flag
_atom_site_refinement_flags
O1 O -0.08946(9) 0.49159(11) -0.27753(7) 0.0508(3) Uani 1 1 d .
C1 C -0.08197(10) 0.37338(15) -0.27089(9) 0.0334(3) Uani 1 1 d .
C2 C -0.04068(10) 0.31679(15) -0.19806(10) 0.0360(3) Uani 1 1 d .
C3 C -0.00529(10) 0.26801(15) -0.13916(9) 0.0358(3) Uani 1 1 d .
C4 C 0.03914(10) 0.20529(15) -0.07222(9) 0.0363(4) Uani 1 1 d .
H4A H 0.0603 0.1195 -0.0811 0.044 Uiso 1 1 calc R
C5 C 0.05292(9) 0.25934(15) 0.00198(9) 0.0326(3) Uani 1 1 d .
H5A H 0.0306 0.3447 0.0101 0.039 Uiso 1 1 calc R
C6 C 0.09911(9) 0.19983(14) 0.07230(9) 0.0300(3) Uani 1 1 d .
C7 C 0.11663(10) 0.06666(15) 0.07587(9) 0.0360(3) Uani 1 1 d .
H7A H 0.0960 0.0112 0.0327 0.043 Uiso 1 1 calc R
C8 C 0.16380(11) 0.01484(17) 0.14168(10) 0.0418(4) Uani 1 1 d .
H8A H 0.1752 -0.0759 0.1436 0.050 Uiso 1 1 calc R
C9 C 0.19441(10) 0.09472(17) 0.20480(10) 0.0437(4) Uani 1 1 d .
H9A H 0.2282 0.0592 0.2492 0.052 Uiso 1 1 calc R
C10 C 0.17574(10) 0.22615(17) 0.20313(10) 0.0424(4) Uani 1 1 d .
H10A H 0.1956 0.2808 0.2470 0.051 Uiso 1 1 calc R
C11 C 0.12825(10) 0.27825(16) 0.13773(9) 0.0364(4) Uani 1 1 d .
H11A H 0.1153 0.3686 0.1373 0.044 Uiso 1 1 calc R
C12 C -0.11549(9) 0.28247(14) -0.33544(9) 0.0291(3) Uani 1 1 d .
C13 C -0.09775(10) 0.14985(14) -0.33223(9) 0.0328(3) Uani 1 1 d .
H13A H -0.0639 0.1150 -0.2877 0.039 Uiso 1 1 calc R
C14 C -0.12969(11) 0.06870(17) -0.39427(10) 0.0413(4) Uani 1 1 d .
H14A H -0.1180 -0.0220 -0.3920 0.050 Uiso 1 1 calc R
C15 C -0.17840(11) 0.11892(18) -0.45928(10) 0.0466(4) Uani 1 1 d .
H15A H -0.1994 0.0631 -0.5020 0.056 Uiso 1 1 calc R
C16 C -0.19670(10) 0.25098(19) -0.46224(10) 0.0464(4) Uani 1 1 d .
H16A H -0.2308 0.2853 -0.5067 0.056 Uiso 1 1 calc R
C17 C -0.16543(10) 0.33247(16) -0.40072(10) 0.0377(4) Uani 1 1 d .
H17A H -0.1780 0.4229 -0.4029 0.045 Uiso 1 1 calc R

loop_
_atom_site_aniso_label
_atom_site_aniso_U_11
_atom_site_aniso_U_22
_atom_site_aniso_U_33
_atom_site_aniso_U_23
_atom_site_aniso_U_13
_atom_site_aniso_U_12
O1 0.0698(8) 0.0307(7) 0.0518(7) 0.0003(5) -0.0049(6) 0.0020(6)
C1 0.0334(7) 0.0327(8) 0.0339(8) 0.0011(6) 0.0031(6) 0.0000(6)
C2 0.0387(8) 0.0360(8) 0.0332(8) -0.0050(7) -0.0017(7) -0.0039(7)
C3 0.0366(8) 0.0384(9) 0.0324(8) -0.0050(7) -0.0013(7) -0.0038(6)
C4 0.0383(8) 0.0353(8) 0.0353(8) -0.0019(7) -0.0033(7) 0.0011(6)
C5 0.0312(7) 0.0338(8) 0.0327(7) -0.0014(6) 0.0029(6) 0.0008(6)
C6 0.0256(7) 0.0362(8) 0.0282(7) 0.0002(6) 0.0051(6) -0.0015(6)
C7 0.0365(8) 0.0371(9) 0.0344(8) 0.0000(7) 0.0026(7) -0.0042(6)
C8 0.0420(9) 0.0387(9) 0.0448(10) 0.0094(7) 0.0032(7) 0.0002(7)
C9 0.0363(8) 0.0574(11) 0.0374(9) 0.0130(8) -0.0032(7) -0.0042(8)
C10 0.0415(9) 0.0541(11) 0.0316(8) -0.0002(7) -0.0023(7) -0.0095(8)
C11 0.0382(8) 0.0385(9) 0.0324(8) -0.0022(7) 0.0027(7) -0.0023(7)
C12 0.0254(6) 0.0348(8) 0.0273(7) 0.0040(6) 0.0014(6) -0.0010(6)
C13 0.0343(8) 0.0344(8) 0.0296(7) 0.0040(6) -0.0010(6) 0.0007(6)
C14 0.0457(9) 0.0369(9) 0.0413(9) -0.0021(7) 0.0005(7) -0.0060(7)
C15 0.0456(9) 0.0575(12) 0.0368(9) -0.0045(8) -0.0060(8) -0.0181(8)
C16 0.0369(8) 0.0633(12) 0.0389(9) 0.0134(8) -0.0124(7) -0.0076(8)
C17 0.0315(8) 0.0413(9) 0.0402(9) 0.0103(7) -0.0034(7) 0.0002(7)

loop_
_atom_type_symbol
_atom_type_description
_atom_type_scat_dispersion_real
_atom_type_scat_dispersion_imag
_atom_type_scat_source
C C 0.0033 0.0016 'International Tables Vol C Tables 4.2.6.8 and 6.1.1.4'
H H 0.0000 0.0000 'International Tables Vol C Tables 4.2.6.8 and 6.1.1.4'
O O 0.0106 0.0060 'International Tables Vol C Tables 4.2.6.8 and 6.1.1.4'

loop_
_geom_angle_atom_site_label_1
_geom_angle_atom_site_label_2
_geom_angle_atom_site_label_3
_geom_angle
O1 C1 C2 120.59(14)
O1 C1 C12 122.13(14)
C2 C1 C12 117.27(13)
C3 C2 C1 178.32(17)
C2 C3 C4 176.86(17)
C5 C4 C3 124.10(15)
C5 C4 H4A 118.0
C3 C4 H4A 118.0
C4 C5 C6 126.22(15)
C4 C5 H5A 116.9
C6 C5 H5A 116.9
C11 C6 C7 118.39(14)
C11 C6 C5 119.37(14)
C7 C6 C5 122.23(13)
C8 C7 C6 120.53(15)
C8 C7 H7A 119.7
C6 C7 H7A 119.7
C7 C8 C9 120.26(16)
C7 C8 H8A 119.9
C9 C8 H8A 119.9
C10 C9 C8 119.83(15)
C10 C9 H9A 120.1
C8 C9 H9A 120.1
C9 C10 C11 120.09(16)
C9 C10 H10A 120.0
C11 C10 H10A 120.0
C10 C11 C6 120.85(15)
C10 C11 H11A 119.6
C6 C11 H11A 119.6
C13 C12 C17 119.72(14)
C13 C12 C1 121.66(13)
C17 C12 C1 118.62(13)
C14 C13 C12 119.71(14)
C14 C13 H13A 120.1
C12 C13 H13A 120.1
C15 C14 C13 120.34(16)
C15 C14 H14A 119.8
C13 C14 H14A 119.8
C14 C15 C16 120.01(15)
C14 C15 H15A 120.0
C16 C15 H15A 120.0
C17 C16 C15 120.10(15)
C17 C16 H16A 119.9
C15 C16 H16A 119.9
C16 C17 C12 120.11(16)
C16 C17 H17A 119.9
C12 C17 H17A 119.9

loop_
_geom_bond_atom_site_label_1
_geom_bond_atom_site_label_2
_geom_bond_distance
O1 C1 1.2257(18)
C1 C2 1.448(2)
C1 C12 1.485(2)
C2 C3 1.197(2)
C3 C4 1.423(2)
C4 C5 1.331(2)
C4 H4A 0.9500
C5 C6 1.463(2)
C5 H5A 0.9500
C6 C11 1.396(2)
C6 C7 1.396(2)
C7 C8 1.383(2)
C7 H7A 0.9500
C8 C9 1.384(2)
C8 H8A 0.9500
C9 C10 1.381(2)
C9 H9A 0.9500
C10 C11 1.382(2)
C10 H10A 0.9500
C11 H11A 0.9500
C12 C13 1.391(2)
C12 C17 1.392(2)
C13 C14 1.387(2)
C13 H13A 0.9500
C14 C15 1.379(2)
C14 H14A 0.9500
C15 C16 1.387(3)
C15 H15A 0.9500
C16 C17 1.379(2)
C16 H16A 0.9500
C17 H17A 0.9500

loop_
_geom_torsion_atom_site_label_1
_geom_torsion_atom_site_label_2
_geom_torsion_atom_site_label_3
_geom_torsion_atom_site_label_4
_geom_torsion
O1 C1 C2 C3 -133(6)
C12 C1 C2 C3 48(6)
C1 C2 C3 C4 -5(8)
C2 C3 C4 C5 158(3)
C3 C4 C5 C6 -179.14(14)
C4 C5 C6 C11 163.60(15)
C4 C5 C6 C7 -15.3(2)
C11 C6 C7 C8 -1.7(2)
C5 C6 C7 C8 177.19(13)
C6 C7 C8 C9 -0.2(2)
C7 C8 C9 C10 1.7(2)
C8 C9 C10 C11 -1.4(2)
C9 C10 C11 C6 -0.5(2)
C7 C6 C11 C10 2.0(2)
C5 C6 C11 C10 -176.89(13)
O1 C1 C12 C13 172.39(15)
C2 C1 C12 C13 -8.6(2)
O1 C1 C12 C17 -7.3(2)
C2 C1 C12 C17 171.79(13)
C17 C12 C13 C14 0.3(2)
C1 C12 C13 C14 -179.39(14)
C12 C13 C14 C15 0.4(2)
C13 C14 C15 C16 -0.9(3)
C14 C15 C16 C17 0.7(3)
C15 C16 C17 C12 -0.1(2)
C13 C12 C17 C16 -0.4(2)
C1 C12 C17 C16 179.24(14)
